data_4302084
loop_
_publ_author_name
'Dmitry N Kozhevnikov'
'Valery Kozhevnikov'
'Maria M. Ustinova'
'Amedeo Santoro'
'Duncan W. Bruce'
'Burkhard K\"onig'
'Rafal Czerwieniec'
'Tobias Fischer'
'Manfred Zabel'
'Hartmut Yersin'

_publ_contact_author_address
;
Universit\"at Regensburg
Institute of Physical and Theoretical Chemistry  
   D-93040 Regensburg
   Germany
;
_publ_contact_author_email
;
hartmut.yersin@chemie.uni-regensburg.de   
;
_publ_contact_author_fax
;
+49 941 943 4488
;
_publ_contact_author_name
;
Hartmut Yersin
;
_publ_contact_author_phone
;       
+49 941 943 4463 
;
_publ_section_title
;
Synthesis of Cyclometallated Platinum Complexes with Substituted
Thienylpyridines and Detailed Characterization of Their Luminescence
Properties
;
_journal_name_full 'Inorganic Chemistry'
_journal_page_first 4179
_journal_page_last 4189
_journal_paper_doi 10.1021/ic802401j
_journal_volume 48
_journal_year 2009
_chemical_compound_source 'see text'
_chemical_formula_moiety 'C24 H23 N O3 Pt S'
_chemical_formula_sum 'C24 H23 N O3 Pt S'
_chemical_formula_weight 600.58
_chemical_name_systematic
;
Platinum(II)(acetyl acetonato)
(5-(2-Naphthyl)-2-(2-thienyl)cyclopenteno[c]pyridinato-N,C3)
;
_space_group_IT_number 2
_symmetry_cell_setting triclinic
_symmetry_Int_Tables_number 2
_symmetry_space_group_name_Hall '-P 1'
_symmetry_space_group_name_H-M 'P -1'
_atom_sites_solution_hydrogens geom
_atom_sites_solution_primary direct
_atom_sites_solution_secondary difmap
_cell_angle_alpha 87.409(10)
_cell_angle_beta 83.537(10)
_cell_angle_gamma 77.083(10)
_cell_formula_units_Z 2
_cell_length_a 7.4727(6)
_cell_length_b 11.6062(10)
_cell_length_c 12.1314(10)
_cell_measurement_reflns_used 8000
_cell_measurement_temperature 123
_cell_measurement_theta_max 26.87
_cell_measurement_theta_min 3.59
_cell_volume 1018.79(15)
_computing_cell_refinement 'STOE (1998)'
_computing_data_collection 'STOE (1998)'
_computing_data_reduction 'STOE (1998)'
_computing_molecular_graphics 'PLATON (Spek, 1990)'
_computing_publication_material 'PLATON (Spek, 2003)'
_computing_structure_refinement 'SHELXL-97 (Sheldrick, 1997)'
_computing_structure_solution 'SIR-97 (Altomare, 1999)'
_diffrn_ambient_temperature 123(1)
_diffrn_measured_fraction_theta_full 0.926
_diffrn_measured_fraction_theta_max 0.926
_diffrn_measurement_device_type 'STOE-IPDS diffractometer'
_diffrn_measurement_method rotation
_diffrn_radiation_monochromator graphite
_diffrn_radiation_source 'fine-focus sealed tube'
_diffrn_radiation_type 'Mo K\a'
_diffrn_radiation_wavelength 0.71073
_diffrn_reflns_av_R_equivalents 0.0344
_diffrn_reflns_av_sigmaI/netI 0.0307
_diffrn_reflns_limit_h_max 9
_diffrn_reflns_limit_h_min -9
_diffrn_reflns_limit_k_max 14
_diffrn_reflns_limit_k_min -14
_diffrn_reflns_limit_l_max 15
_diffrn_reflns_limit_l_min -15
_diffrn_reflns_number 10536
_diffrn_reflns_reduction_process
;
;
_diffrn_reflns_theta_full 26.87
_diffrn_reflns_theta_max 26.87
_diffrn_reflns_theta_min 3.59
_diffrn_standards_decay_% 0
_diffrn_standards_interval_count 0
_diffrn_standards_interval_time 0
_diffrn_standards_number 0
_exptl_absorpt_coefficient_mu 7.016
_exptl_absorpt_correction_T_max 0.4354
_exptl_absorpt_correction_T_min 0.1744
_exptl_absorpt_correction_type analytical
_exptl_absorpt_process_details 'analytical from crystal shape (X-SHAPE, X-RED. STOE, 1996)'
_exptl_crystal_colour orange
_exptl_crystal_density_diffrn 1.958
_exptl_crystal_density_method 'Not Measured'
_exptl_crystal_description platelike
_exptl_crystal_F_000 584
_exptl_crystal_size_max 0.32
_exptl_crystal_size_mid 0.22
_exptl_crystal_size_min 0.12
_refine_diff_density_max 2.264
_refine_diff_density_min -0.908
_refine_diff_density_rms 0.150
_refine_ls_extinction_method none
_refine_ls_goodness_of_fit_ref 1.068
_refine_ls_hydrogen_treatment constr
_refine_ls_matrix_type full
_refine_ls_number_parameters 274
_refine_ls_number_reflns 4073
_refine_ls_number_restraints 0
_refine_ls_restrained_S_all 1.068
_refine_ls_R_factor_all 0.0245
_refine_ls_R_factor_gt 0.0230
_refine_ls_shift/su_max 0.000
_refine_ls_shift/su_mean 0.000
_refine_ls_structure_factor_coef Fsqd
_refine_ls_weighting_details 'calc w=1/[\s^2^(Fo^2^)+(0.0403P)^2^]         where P=(Fo^2^+2Fc^2^)/3'
_refine_ls_weighting_scheme calc
_refine_ls_wR_factor_gt 0.0568
_refine_ls_wR_factor_ref 0.0573
_reflns_number_gt 3849
_reflns_number_total 4073
_reflns_threshold_expression I>2\s(I)
_cod_data_source_file ic802401j_si_003_3.cif
_cod_data_source_block '[Pt(L6)(acac)]'
_cod_depositor_comments
;
The following automatic conversions were performed:
'_symmetry_cell_setting' value 'Triclinic' changed to 'triclinic'
according to '/home/saulius/struct/CIF-dictionaries/cif_core.dic'
dictionary named 'cif_core.dic' version 2.4.1 from 2010-06-29.

Automatic conversion script
Id: cif_fix_enum 1527 2010-12-29 10:47:43Z saulius 
;
_cod_database_code 4302084

loop_
_symmetry_equiv_pos_site_id
_symmetry_equiv_pos_as_xyz
1 x,y,z
2 -x,-y,-z

loop_
_atom_site_aniso_label
_atom_site_aniso_U_11
_atom_site_aniso_U_22
_atom_site_aniso_U_33
_atom_site_aniso_U_23
_atom_site_aniso_U_13
_atom_site_aniso_U_12
Pt1 0.0146(1) 0.0171(1) 0.0163(1) -0.0001(1) -0.0036(1) -0.0044(1)
S1 0.0198(4) 0.0232(4) 0.0181(4) 0.0039(3) -0.0071(3) -0.0052(4)
O1 0.0279(12) 0.0197(13) 0.0214(11) 0.0042(10) -0.0062(10) -0.0046(11)
O2 0.0175(11) 0.0223(13) 0.0204(11) 0.0020(10) -0.0065(9) -0.0075(11)
O3 0.0210(11) 0.0226(14) 0.0262(12) 0.0055(10) -0.0063(10) -0.0104(11)
N1 0.0153(12) 0.0211(15) 0.0167(12) 0.0027(11) -0.0033(10) -0.0062(12)
C1 0.0152(14) 0.0182(17) 0.0184(14) -0.0017(13) -0.0025(12) -0.0013(14)
C2 0.0223(16) 0.0227(18) 0.0222(15) 0.0020(14) -0.0002(13) -0.0062(15)
C3 0.0248(16) 0.0251(19) 0.0231(16) 0.0074(14) -0.0027(14) -0.0065(16)
C4 0.0155(14) 0.0190(18) 0.0176(14) -0.0011(13) -0.0059(12) -0.0009(15)
C5 0.0157(14) 0.0200(17) 0.0148(14) -0.0011(13) -0.0023(12) -0.0013(14)
C6 0.0179(14) 0.0173(17) 0.0142(13) -0.0020(12) -0.0018(11) -0.0020(14)
C7 0.0186(14) 0.0196(17) 0.0166(14) -0.0002(12) -0.0064(12) -0.0030(14)
C8 0.0198(15) 0.0233(19) 0.0235(16) -0.0004(14) -0.0055(13) -0.0075(15)
C9 0.0288(17) 0.0227(19) 0.0247(16) 0.0054(14) -0.0117(14) -0.0116(16)
C10 0.0192(15) 0.0171(16) 0.0174(14) -0.0023(12) -0.0023(12) -0.0036(14)
C11 0.0167(14) 0.0177(17) 0.0159(14) -0.0025(12) -0.0024(12) -0.0017(14)
C12 0.0170(14) 0.0164(16) 0.0165(14) -0.0006(12) -0.0036(12) 0.0000(14)
C13 0.0207(15) 0.0174(17) 0.0186(14) -0.0003(13) -0.0080(12) -0.0039(14)
C14 0.0177(14) 0.0239(18) 0.0158(14) 0.0002(13) -0.0033(12) -0.0061(15)
C15 0.0163(14) 0.0224(18) 0.0232(16) -0.0017(14) -0.0057(13) -0.0017(15)
C16 0.0233(15) 0.0174(17) 0.0168(14) -0.0005(12) -0.0075(12) -0.0063(14)
C17 0.0228(16) 0.0243(19) 0.0155(14) 0.0013(13) -0.0032(12) -0.0040(16)
C18 0.0205(15) 0.0202(18) 0.0213(15) 0.0003(13) -0.0036(13) -0.0005(15)
C19 0.0308(18) 0.0227(19) 0.0215(16) 0.0028(14) -0.0043(14) -0.0115(17)
C21 0.0198(16) 0.028(2) 0.0242(16) 0.0003(14) -0.0081(13) -0.0070(16)
C22 0.0187(15) 0.0207(18) 0.0179(14) -0.0042(13) -0.0020(12) -0.0031(15)
C23 0.0205(15) 0.0242(19) 0.0257(16) -0.0014(14) -0.0063(13) -0.0089(15)
C24 0.0187(15) 0.0233(19) 0.0213(15) -0.0035(13) -0.0004(13) -0.0080(15)
C25 0.0253(17) 0.0240(19) 0.0273(17) 0.0028(14) -0.0065(14) -0.0114(16)

loop_
_atom_site_label
_atom_site_type_symbol
_atom_site_thermal_displace_type
_atom_site_fract_x
_atom_site_fract_y
_atom_site_fract_z
_atom_site_occupancy
_atom_site_U_iso_or_equiv
_atom_site_calc_flag
_atom_site_refinement_flags
Pt1 Pt Uani 0.72216(1) 0.20298(1) 0.18581(1) 1.000 0.0157(1) . .
S1 S Uani 0.28333(11) 0.23593(8) -0.03619(6) 1.000 0.0200(2) . .
O1 O Uani 0.7142(3) -0.4800(2) 0.5937(2) 1.000 0.0230(7) . .
O2 O Uani 0.8870(3) 0.1348(2) 0.31046(19) 1.000 0.0193(7) . .
O3 O Uani 0.8436(3) 0.3395(2) 0.1536(2) 1.000 0.0223(7) . .
N1 N Uani 0.5767(4) 0.0763(3) 0.2068(2) 1.000 0.0173(8) . .
C1 C Uani 0.5568(5) 0.2556(3) 0.0707(3) 1.000 0.0175(9) . .
C2 C Uani 0.5356(5) 0.3482(3) -0.0111(3) 1.000 0.0225(9) . .
C3 C Uani 0.3958(5) 0.3480(3) -0.0734(3) 1.000 0.0244(10) . .
C4 C Uani 0.4290(4) 0.1874(3) 0.0654(3) 1.000 0.0175(9) . .
C5 C Uani 0.4353(4) 0.0872(3) 0.1406(3) 1.000 0.0172(9) . .
C6 C Uani 0.3230(4) 0.0060(3) 0.1535(3) 1.000 0.0167(9) . .
C7 C Uani 0.1652(5) 0.0019(3) 0.0897(3) 1.000 0.0181(9) . .
C8 C Uani 0.0988(5) -0.1090(3) 0.1371(3) 1.000 0.0215(10) . .
C9 C Uani 0.2068(5) -0.1551(3) 0.2357(3) 1.000 0.0240(10) . .
C10 C Uani 0.3523(5) -0.0836(3) 0.2335(3) 1.000 0.0179(9) . .
C11 C Uani 0.5019(4) -0.0989(3) 0.2956(3) 1.000 0.0170(9) . .
C12 C Uani 0.6095(4) -0.0150(3) 0.2792(3) 1.000 0.0171(8) . .
C13 C Uani 0.5528(5) -0.1994(3) 0.3743(3) 1.000 0.0185(9) . .
C14 C Uani 0.7285(4) -0.2741(3) 0.3625(3) 1.000 0.0188(9) . .
C15 C Uani 0.7793(5) -0.3670(3) 0.4356(3) 1.000 0.0207(9) . .
C16 C Uani 0.6521(5) -0.3875(3) 0.5244(3) 1.000 0.0185(9) . .
C17 C Uani 0.4763(5) -0.3151(3) 0.5369(3) 1.000 0.0210(10) . .
C18 C Uani 0.4291(5) -0.2224(3) 0.4622(3) 1.000 0.0212(9) . .
C19 C Uani 0.5864(5) -0.5024(3) 0.6850(3) 1.000 0.0241(10) . .
C21 C Uani 1.1210(5) 0.1222(4) 0.4286(3) 1.000 0.0233(10) . .
C22 C Uani 1.0150(5) 0.1818(3) 0.3362(3) 1.000 0.0192(9) . .
C23 C Uani 1.0627(5) 0.2841(3) 0.2870(3) 1.000 0.0225(10) . .
C24 C Uani 0.9794(5) 0.3546(3) 0.2033(3) 1.000 0.0206(9) . .
C25 C Uani 1.0504(5) 0.4623(3) 0.1639(3) 1.000 0.0244(10) . .
H2 H Uiso 0.61140 0.40430 -0.02100 1.000 0.0270 calc R
H3 H Uiso 0.36350 0.40390 -0.13140 1.000 0.0290 calc R
H7A H Uiso 0.20590 -0.00570 0.00930 1.000 0.0220 calc R
H7B H Uiso 0.06590 0.07400 0.10150 1.000 0.0220 calc R
H8A H Uiso -0.03530 -0.08850 0.16140 1.000 0.0260 calc R
H8B H Uiso 0.12180 -0.17010 0.07980 1.000 0.0260 calc R
H9A H Uiso 0.12460 -0.14380 0.30610 1.000 0.0290 calc R
H9B H Uiso 0.26440 -0.24030 0.22810 1.000 0.0290 calc R
H12 H Uiso 0.71150 -0.02260 0.32130 1.000 0.0200 calc R
H14 H Uiso 0.81520 -0.26040 0.30260 1.000 0.0230 calc R
H15 H Uiso 0.89930 -0.41670 0.42590 1.000 0.0250 calc R
H17 H Uiso 0.38910 -0.32900 0.59640 1.000 0.0250 calc R
H18 H Uiso 0.30850 -0.17330 0.47130 1.000 0.0250 calc R
H19A H Uiso 0.54320 -0.43100 0.72930 1.000 0.0290 calc R
H19B H Uiso 0.64760 -0.56730 0.73140 1.000 0.0290 calc R
H19C H Uiso 0.48080 -0.52400 0.65670 1.000 0.0290 calc R
H21A H Uiso 1.05690 0.15280 0.49980 1.000 0.0280 calc R
H21B H Uiso 1.24520 0.13820 0.41930 1.000 0.0280 calc R
H21C H Uiso 1.13000 0.03670 0.42710 1.000 0.0280 calc R
H23 H Uiso 1.16320 0.30780 0.31410 1.000 0.0270 calc R
H25A H Uiso 0.98180 0.50140 0.10330 1.000 0.0290 calc R
H25B H Uiso 1.18190 0.43870 0.13740 1.000 0.0290 calc R
H25C H Uiso 1.03370 0.51690 0.22540 1.000 0.0290 calc R

loop_
_atom_type_symbol
_atom_type_description
_atom_type_scat_dispersion_real
_atom_type_scat_dispersion_imag
_atom_type_scat_source
S S 0.1246 0.1234 'International Tables Vol C Tables 4.2.6.8 and 6.1.1.4'
Pt Pt -1.7033 8.3905 'International Tables Vol C Tables 4.2.6.8 and 6.1.1.4'
O O 0.0106 0.0060 'International Tables Vol C Tables 4.2.6.8 and 6.1.1.4'
N N 0.0061 0.0033 'International Tables Vol C Tables 4.2.6.8 and 6.1.1.4'
H H 0.0000 0.0000 'International Tables Vol C Tables 4.2.6.8 and 6.1.1.4'
C C 0.0033 0.0016 'International Tables Vol C Tables 4.2.6.8 and 6.1.1.4'

loop_
_exptl_crystal_face_index_h
_exptl_crystal_face_index_k
_exptl_crystal_face_index_l
_exptl_crystal_face_perp_dist
0 0 1 0.1515
0 -3 -1 0.0731
2 1 -1 0.1658
-1 3 1 0.0898
0 -3 1 0.0839
-1 1 -2 0.1419
1 3 1 0.0871
0 2 -1 0.0930
-2 -3 2 0.2046

loop_
_geom_angle_atom_site_label_1
_geom_angle_atom_site_label_2
_geom_angle_atom_site_label_3
_geom_angle
_geom_angle_site_symmetry_1
_geom_angle_site_symmetry_2
_geom_angle_site_symmetry_3
_geom_angle_publ_flag
O2 Pt1 O3 93.16(9) . . . yes
O2 Pt1 N1 93.61(10) . . . yes
O2 Pt1 C1 175.07(12) . . . yes
O3 Pt1 N1 173.07(11) . . . yes
O3 Pt1 C1 91.77(12) . . . yes
N1 Pt1 C1 81.46(13) . . . yes
C3 S1 C4 90.35(17) . . . yes
C16 O1 C19 116.6(3) . . . yes
Pt1 O2 C22 122.8(2) . . . yes
Pt1 O3 C24 123.4(2) . . . yes
Pt1 N1 C5 115.7(2) . . . yes
Pt1 N1 C12 124.4(2) . . . yes
C5 N1 C12 120.0(3) . . . yes
Pt1 C1 C2 135.5(3) . . . yes
Pt1 C1 C4 113.7(3) . . . yes
C2 C1 C4 110.8(3) . . . no
C1 C2 C3 113.0(3) . . . no
S1 C3 C2 112.9(3) . . . yes
S1 C4 C1 112.9(3) . . . yes
S1 C4 C5 129.2(2) . . . yes
C1 C4 C5 117.9(3) . . . no
N1 C5 C4 111.2(3) . . . yes
N1 C5 C6 119.2(3) . . . yes
C4 C5 C6 129.6(3) . . . no
C5 C6 C7 127.3(3) . . . no
C5 C6 C10 119.9(3) . . . no
C7 C6 C10 112.8(3) . . . no
C6 C7 C8 104.0(3) . . . no
C7 C8 C9 107.4(3) . . . no
C8 C9 C10 105.4(3) . . . no
C6 C10 C9 109.8(3) . . . no
C6 C10 C11 120.8(3) . . . no
C9 C10 C11 129.4(3) . . . no
C10 C11 C12 116.6(3) . . . no
C10 C11 C13 123.9(3) . . . no
C12 C11 C13 119.6(3) . . . no
N1 C12 C11 123.3(3) . . . yes
C11 C13 C14 120.8(3) . . . no
C11 C13 C18 121.5(3) . . . no
C14 C13 C18 117.7(3) . . . no
C13 C14 C15 121.7(3) . . . no
C14 C15 C16 119.4(3) . . . no
O1 C16 C15 115.7(3) . . . yes
O1 C16 C17 124.6(3) . . . yes
C15 C16 C17 119.8(3) . . . no
C16 C17 C18 119.6(3) . . . no
C13 C18 C17 121.9(3) . . . no
O2 C22 C21 116.3(3) . . . yes
O2 C22 C23 125.9(3) . . . yes
C21 C22 C23 117.8(3) . . . no
C22 C23 C24 127.3(4) . . . no
O3 C24 C23 127.4(3) . . . yes
O3 C24 C25 114.0(3) . . . yes
C23 C24 C25 118.6(3) . . . no
C1 C2 H2 123.00 . . . no
C3 C2 H2 123.00 . . . no
S1 C3 H3 124.00 . . . no
C2 C3 H3 124.00 . . . no
C6 C7 H7A 111.00 . . . no
C6 C7 H7B 111.00 . . . no
C8 C7 H7A 111.00 . . . no
C8 C7 H7B 111.00 . . . no
H7A C7 H7B 109.00 . . . no
C7 C8 H8A 110.00 . . . no
C7 C8 H8B 110.00 . . . no
C9 C8 H8A 110.00 . . . no
C9 C8 H8B 110.00 . . . no
H8A C8 H8B 108.00 . . . no
C8 C9 H9A 111.00 . . . no
C8 C9 H9B 111.00 . . . no
C10 C9 H9A 111.00 . . . no
C10 C9 H9B 111.00 . . . no
H9A C9 H9B 109.00 . . . no
N1 C12 H12 118.00 . . . no
C11 C12 H12 118.00 . . . no
C13 C14 H14 119.00 . . . no
C15 C14 H14 119.00 . . . no
C14 C15 H15 120.00 . . . no
C16 C15 H15 120.00 . . . no
C16 C17 H17 120.00 . . . no
C18 C17 H17 120.00 . . . no
C13 C18 H18 119.00 . . . no
C17 C18 H18 119.00 . . . no
O1 C19 H19A 109.00 . . . no
O1 C19 H19B 110.00 . . . no
O1 C19 H19C 109.00 . . . no
H19A C19 H19B 109.00 . . . no
H19A C19 H19C 109.00 . . . no
H19B C19 H19C 110.00 . . . no
C22 C21 H21A 109.00 . . . no
C22 C21 H21B 109.00 . . . no
C22 C21 H21C 109.00 . . . no
H21A C21 H21B 109.00 . . . no
H21A C21 H21C 109.00 . . . no
H21B C21 H21C 110.00 . . . no
C22 C23 H23 116.00 . . . no
C24 C23 H23 116.00 . . . no
C24 C25 H25A 109.00 . . . no
C24 C25 H25B 109.00 . . . no
C24 C25 H25C 109.00 . . . no
H25A C25 H25B 110.00 . . . no
H25A C25 H25C 110.00 . . . no
H25B C25 H25C 110.00 . . . no

loop_
_geom_bond_atom_site_label_1
_geom_bond_atom_site_label_2
_geom_bond_distance
_geom_bond_site_symmetry_1
_geom_bond_site_symmetry_2
_geom_bond_publ_flag
Pt1 O2 2.075(2) . . yes
Pt1 O3 1.998(2) . . yes
Pt1 N1 2.007(3) . . yes
Pt1 C1 1.956(4) . . yes
S1 C3 1.718(4) . . yes
S1 C4 1.728(3) . . yes
O1 C16 1.363(4) . . yes
O1 C19 1.433(4) . . yes
O2 C22 1.275(4) . . yes
O3 C24 1.285(4) . . yes
N1 C5 1.378(4) . . yes
N1 C12 1.343(5) . . yes
C1 C2 1.424(5) . . no
C1 C4 1.378(5) . . no
C2 C3 1.357(5) . . no
C4 C5 1.441(5) . . no
C5 C6 1.388(5) . . no
C6 C7 1.492(5) . . no
C6 C10 1.388(5) . . no
C7 C8 1.545(5) . . no
C8 C9 1.528(5) . . no
C9 C10 1.505(5) . . no
C10 C11 1.392(5) . . no
C11 C12 1.390(5) . . no
C11 C13 1.483(5) . . no
C13 C14 1.399(5) . . no
C13 C18 1.388(5) . . no
C14 C15 1.378(5) . . no
C15 C16 1.403(5) . . no
C16 C17 1.389(5) . . no
C17 C18 1.385(5) . . no
C21 C22 1.499(5) . . no
C22 C23 1.404(5) . . no
C23 C24 1.388(5) . . no
C24 C25 1.503(5) . . no
C2 H2 0.9500 . . no
C3 H3 0.9500 . . no
C7 H7A 0.9900 . . no
C7 H7B 0.9900 . . no
C8 H8A 0.9900 . . no
C8 H8B 0.9900 . . no
C9 H9A 0.9900 . . no
C9 H9B 0.9900 . . no
C12 H12 0.9500 . . no
C14 H14 0.9500 . . no
C15 H15 0.9500 . . no
C17 H17 0.9500 . . no
C18 H18 0.9500 . . no
C19 H19A 0.9800 . . no
C19 H19B 0.9800 . . no
C19 H19C 0.9800 . . no
C21 H21A 0.9800 . . no
C21 H21B 0.9800 . . no
C21 H21C 0.9800 . . no
C23 H23 0.9500 . . no
C25 H25A 0.9800 . . no
C25 H25B 0.9800 . . no
C25 H25C 0.9800 . . no

loop_
_geom_contact_atom_site_label_1
_geom_contact_atom_site_label_2
_geom_contact_distance
_geom_contact_site_symmetry_1
_geom_contact_site_symmetry_2
_geom_contact_publ_flag
Pt1 C7 3.700(4) . 1_655 no
Pt1 C8 4.080(4) . 1_655 no
Pt1 C8 4.109(4) . 2_655 no
Pt1 C17 3.690(4) . 2_656 no
Pt1 C7 4.090(4) . 2_655 no
Pt1 C19 3.993(4) . 2_656 no
Pt1 H7B 2.7800 . 1_655 no
Pt1 H8A 3.4700 . 1_655 no
Pt1 H7A 3.2800 . 2_655 no
Pt1 H8B 3.3100 . 2_655 no
Pt1 H17 3.0200 . 2_656 no
Pt1 H19A 3.0700 . 2_656 no
S1 C7 3.299(4) . . no
S1 C24 3.602(4) . 1_455 no
S1 C25 3.661(4) . 1_455 no
S1 C10 3.610(4) . 2_655 no
S1 C11 3.631(4) . 2_655 no
S1 H25B 3.1400 . 1_455 no
S1 H7A 3.0000 . . no
S1 H7B 3.0700 . . no
O2 N1 2.976(4) . . no
O2 C7 3.400(4) . 1_655 no
O2 O3 2.959(3) . . no
O2 C24 2.993(4) . . no
O2 C12 3.052(4) . . no
O3 C2 3.196(4) . . no
O3 C22 3.020(4) . . no
O3 O2 2.959(3) . . no
O3 C1 2.839(4) . . no
O1 H23 2.7100 . 2_756 no
O1 H15 2.8600 . 2_746 no
O2 H12 2.4700 . . no
O2 H17 2.8700 . 2_656 no
O2 H18 2.8800 . 2_656 no
O2 H7B 2.7700 . 1_655 no
O3 H2 2.8600 . . no
N1 O2 2.976(4) . . no
N1 C1 2.586(5) . . no
N1 C4 2.327(4) . . no
C1 O3 2.839(4) . . no
C1 N1 2.586(5) . . no
C1 C5 2.415(5) . . no
C1 C8 3.584(5) . 2_655 no
C2 C2 3.462(5) . 2_665 no
C5 C23 3.541(5) . 1_455 no
C6 C22 3.396(5) . 1_455 no
C7 Pt1 4.090(4) . 2_655 no
C7 C7 3.479(5) . 2_555 no
C7 Pt1 3.700(4) . 1_455 no
C7 C8 3.581(5) . 2_555 no
C7 O2 3.400(4) . 1_455 no
C7 S1 3.299(4) . . no
C8 Pt1 4.109(4) . 2_655 no
C8 Pt1 4.080(4) . 1_455 no
C8 C1 3.584(5) . 2_655 no
C8 C7 3.581(5) . 2_555 no
C9 C18 3.343(5) . . no
C10 S1 3.610(4) . 2_655 no
C10 C21 3.470(5) . 1_455 no
C11 S1 3.631(4) . 2_655 no
C14 C21 3.568(5) . 2_756 no
C17 Pt1 3.690(4) . 2_656 no
C18 C9 3.343(5) . . no
C19 Pt1 3.993(4) . 2_656 no
C19 C25 3.564(5) . 2_756 no
C21 C14 3.568(5) . 2_756 no
C21 C10 3.470(5) . 1_655 no
C22 C6 3.396(5) . 1_655 no
C23 C5 3.541(5) . 1_655 no
C24 S1 3.602(4) . 1_655 no
C25 C19 3.564(5) . 2_756 no
C25 S1 3.661(4) . 1_655 no
C1 H8B 2.8600 . 2_655 no
C2 H25B 3.0300 . 1_455 no
C2 H9B 3.0500 . 2_655 no
C2 H8B 2.9700 . 2_655 no
C2 H2 2.8600 . 2_665 no
C3 H25B 2.9600 . 1_455 no
C3 H25A 3.0200 . 2_665 no
C3 H9B 3.0400 . 2_655 no
C5 H7A 3.0500 . 2_655 no
C8 H7A 3.0700 . 2_555 no
C9 H18 3.0300 . . no
C10 H18 3.0300 . . no
C10 H21C 2.9300 . 1_455 no
C12 H14 2.9400 . . no
C12 H8A 2.8400 . 1_655 no
C13 H9B 3.0700 . . no
C14 H12 2.9200 . . no
C14 H21A 3.0300 . 2_756 no
C15 H19C 2.8900 . 2_646 no
C16 H23 2.8200 . 2_756 no
C16 H19C 2.8300 . 2_646 no
C17 H19C 3.0100 . 2_646 no
C17 H19A 2.6800 . . no
C17 H19C 2.7700 . . no
C18 H9A 3.0800 . . no
C19 H17 2.4900 . . no
C19 H3 2.9500 . 1_546 no
H2 O3 2.8600 . . no
H2 C2 2.8600 . 2_665 no
H2 H2 2.4900 . 2_665 no
H3 C19 2.9500 . 1_564 no
H3 H25A 2.5600 . 2_665 no
H7A S1 3.0000 . . no
H7A Pt1 3.2800 . 2_655 no
H7A C5 3.0500 . 2_655 no
H7A C8 3.0700 . 2_555 no
H7B Pt1 2.7800 . 1_455 no
H7B S1 3.0700 . . no
H7B O2 2.7700 . 1_455 no
H8A Pt1 3.4700 . 1_455 no
H8A C12 2.8400 . 1_455 no
H8A H12 2.5700 . 1_455 no
H8B Pt1 3.3100 . 2_655 no
H8B C1 2.8600 . 2_655 no
H8B C2 2.9700 . 2_655 no
H9A C18 3.0800 . . no
H9A H18 2.5200 . . no
H9A H21A 2.5900 . 2_656 no
H9B C13 3.0700 . . no
H9B C2 3.0500 . 2_655 no
H9B C3 3.0400 . 2_655 no
H9B H19B 2.2300 . 2_646 no
H12 O2 2.4700 . . no
H12 C14 2.9200 . . no
H12 H8A 2.5700 . 1_655 no
H14 C12 2.9400 . . no
H15 O1 2.8600 . 2_746 no
H17 C19 2.4900 . . no
H17 H19A 2.2300 . . no
H17 H19C 2.3200 . . no
H17 Pt1 3.0200 . 2_656 no
H17 O2 2.8700 . 2_656 no
H18 C9 3.0300 . . no
H18 C10 3.0300 . . no
H18 H9A 2.5200 . . no
H18 H21C 2.5700 . 1_455 no
H18 O2 2.8800 . 2_656 no
H19A C17 2.6800 . . no
H19A H17 2.2300 . . no
H19A Pt1 3.0700 . 2_656 no
H19B H9B 2.2300 . 2_646 no
H19C C17 2.7700 . . no
H19C H17 2.3200 . . no
H19C C15 2.8900 . 2_646 no
H19C C16 2.8300 . 2_646 no
H19C C17 3.0100 . 2_646 no
H21A C14 3.0300 . 2_756 no
H21A H9A 2.5900 . 2_656 no
H21B H23 2.3000 . . no
H21C C10 2.9300 . 1_655 no
H21C H18 2.5700 . 1_655 no
H23 H21B 2.3000 . . no
H23 H25B 2.5800 . . no
H23 O1 2.7100 . 2_756 no
H23 C16 2.8200 . 2_756 no
H25A C3 3.0200 . 2_665 no
H25A H3 2.5600 . 2_665 no
H25A H25A 2.4900 . 2_765 no
H25B S1 3.1400 . 1_655 no
H25B C2 3.0300 . 1_655 no
H25B C3 2.9600 . 1_655 no
H25B H23 2.5800 . . no

loop_
_geom_hbond_atom_site_label_D
_geom_hbond_atom_site_label_H
_geom_hbond_atom_site_label_A
_geom_hbond_distance_DH
_geom_hbond_distance_HA
_geom_hbond_distance_DA
_geom_hbond_angle_DHA
_geom_hbond_site_symmetry_A
_geom_hbond_publ_flag
C12 H12 O2 0.9500 2.4700 3.052(4) 120.00 . yes

loop_
_geom_torsion_atom_site_label_1
_geom_torsion_atom_site_label_2
_geom_torsion_atom_site_label_3
_geom_torsion_atom_site_label_4
_geom_torsion
_geom_torsion_site_symmetry_1
_geom_torsion_site_symmetry_2
_geom_torsion_site_symmetry_3
_geom_torsion_site_symmetry_4
_geom_torsion_publ_flag
O3 Pt1 O2 C22 -1.9(3) . . . . no
N1 Pt1 O2 C22 179.6(3) . . . . no
O2 Pt1 O3 C24 2.3(3) . . . . no
C1 Pt1 O3 C24 -177.6(3) . . . . no
O2 Pt1 N1 C5 177.4(2) . . . . no
C1 Pt1 N1 C5 -2.8(3) . . . . no
O2 Pt1 N1 C12 -2.7(3) . . . . no
C1 Pt1 N1 C12 177.1(3) . . . . no
O3 Pt1 C1 C2 4.3(4) . . . . no
N1 Pt1 C1 C2 -177.3(4) . . . . no
O3 Pt1 C1 C4 -176.2(3) . . . . no
N1 Pt1 C1 C4 2.3(3) . . . . no
C4 S1 C3 C2 -0.3(3) . . . . no
C3 S1 C4 C1 0.6(3) . . . . no
C3 S1 C4 C5 -178.1(3) . . . . no
C19 O1 C16 C17 0.2(5) . . . . no
C19 O1 C16 C15 180.0(3) . . . . no
Pt1 O2 C22 C23 0.6(5) . . . . no
Pt1 O2 C22 C21 179.7(2) . . . . no
Pt1 O3 C24 C25 178.9(2) . . . . no
Pt1 O3 C24 C23 -1.5(5) . . . . no
C12 N1 C5 C6 2.9(5) . . . . no
Pt1 N1 C5 C6 -177.2(3) . . . . no
Pt1 N1 C5 C4 2.7(4) . . . . no
C5 N1 C12 C11 -3.0(5) . . . . no
Pt1 N1 C12 C11 177.2(3) . . . . no
C12 N1 C5 C4 -177.2(3) . . . . no
C2 C1 C4 S1 -0.7(4) . . . . no
Pt1 C1 C4 C5 -1.6(4) . . . . no
Pt1 C1 C4 S1 179.60(17) . . . . no
Pt1 C1 C2 C3 -180.0(3) . . . . no
C2 C1 C4 C5 178.1(3) . . . . no
C4 C1 C2 C3 0.5(5) . . . . no
C1 C2 C3 S1 0.0(4) . . . . no
C1 C4 C5 C6 179.1(4) . . . . no
S1 C4 C5 N1 177.9(3) . . . . no
C1 C4 C5 N1 -0.7(5) . . . . no
S1 C4 C5 C6 -2.3(6) . . . . no
N1 C5 C6 C10 1.0(5) . . . . no
C4 C5 C6 C7 0.8(6) . . . . no
C4 C5 C6 C10 -178.9(4) . . . . no
N1 C5 C6 C7 -179.3(3) . . . . no
C5 C6 C7 C8 177.9(3) . . . . no
C5 C6 C10 C9 176.7(3) . . . . no
C10 C6 C7 C8 -2.4(4) . . . . no
C7 C6 C10 C9 -3.1(4) . . . . no
C5 C6 C10 C11 -5.0(5) . . . . no
C7 C6 C10 C11 175.3(3) . . . . no
C6 C7 C8 C9 6.7(4) . . . . no
C7 C8 C9 C10 -8.5(4) . . . . no
C8 C9 C10 C11 -171.0(4) . . . . no
C8 C9 C10 C6 7.2(4) . . . . no
C9 C10 C11 C13 4.4(6) . . . . no
C9 C10 C11 C12 -177.1(3) . . . . no
C6 C10 C11 C12 4.9(5) . . . . no
C6 C10 C11 C13 -173.7(3) . . . . no
C10 C11 C13 C14 122.9(4) . . . . no
C10 C11 C13 C18 -57.4(5) . . . . no
C12 C11 C13 C18 124.1(4) . . . . no
C10 C11 C12 N1 -0.9(5) . . . . no
C13 C11 C12 N1 177.7(3) . . . . no
C12 C11 C13 C14 -55.6(5) . . . . no
C11 C13 C18 C17 -179.1(3) . . . . no
C11 C13 C14 C15 179.1(3) . . . . no
C18 C13 C14 C15 -0.6(5) . . . . no
C14 C13 C18 C17 0.5(5) . . . . no
C13 C14 C15 C16 -0.1(5) . . . . no
C14 C15 C16 C17 0.8(5) . . . . no
C14 C15 C16 O1 -179.1(3) . . . . no
O1 C16 C17 C18 179.0(3) . . . . no
C15 C16 C17 C18 -0.8(5) . . . . no
C16 C17 C18 C13 0.1(6) . . . . no
O2 C22 C23 C24 1.3(6) . . . . no
C21 C22 C23 C24 -177.8(4) . . . . no
C22 C23 C24 C25 178.8(3) . . . . no
C22 C23 C24 O3 -0.8(6) . . . . no
